data_4034555
loop_
_publ_author_name
'Zhang, Jing'
'Han, Fu-She'

_publ_section_title
;
 A Total Synthesis of (+-)-Leuconodines D and E.
;
_journal_issue 21
_journal_name_full 'The Journal of organic chemistry'
_journal_page_first 13890
_journal_page_last 13896
_journal_paper_doi 10.1021/acs.joc.9b02054
_journal_volume 84
_journal_year 2019
_chemical_formula_moiety 'C19 H19 N2 O3'
_chemical_formula_sum 'C19 H19 N2 O3'
_chemical_formula_weight 323.36
_space_group_crystal_system orthorhombic
_space_group_IT_number 33
_space_group_name_Hall 'P -2n -2ac'
_space_group_name_H-M_alt 'P c 21 n'
_atom_sites_solution_hydrogens geom
_atom_sites_solution_primary direct
_audit_creation_date 2018-05-25
_audit_creation_method
;
Olex2 1.2
(compiled 2018.05.18 svn.r3508 for OlexSys, GUI svn.r5497)
;
_cell_angle_alpha 90
_cell_angle_beta 90
_cell_angle_gamma 90
_cell_formula_units_Z 4
_cell_length_a 7.4919(5)
_cell_length_b 13.2055(9)
_cell_length_c 15.9971(11)
_cell_measurement_reflns_used 3265
_cell_measurement_temperature 120
_cell_measurement_theta_max 25.546
_cell_measurement_theta_min 2.546
_cell_volume 1582.66(19)
_computing_cell_refinement 'SAINT v6.45A (Bruker, 2003)'
_computing_data_reduction 'SAINT v6.45A (Bruker, 2003)'
_computing_molecular_graphics 'Olex2 (Dolomanov et al., 2009)'
_computing_publication_material 'Olex2 (Dolomanov et al., 2009)'
_computing_structure_refinement 'XL (Sheldrick, 2008)'
_computing_structure_solution 'XS (Sheldrick, 2008)'
_diffrn_ambient_temperature 120
_diffrn_measured_fraction_theta_full 1.000
_diffrn_measured_fraction_theta_max 0.999
_diffrn_measurement_device_type 'CCD area detector'
_diffrn_measurement_method 'phi and omega scans'
_diffrn_radiation_monochromator graphite
_diffrn_radiation_type MoK\a
_diffrn_radiation_wavelength 0.71073
_diffrn_reflns_av_R_equivalents 0.0298
_diffrn_reflns_av_unetI/netI 0.0358
_diffrn_reflns_Laue_measured_fraction_full 1.000
_diffrn_reflns_Laue_measured_fraction_max 0.999
_diffrn_reflns_limit_h_max 9
_diffrn_reflns_limit_h_min -9
_diffrn_reflns_limit_k_max 16
_diffrn_reflns_limit_k_min -14
_diffrn_reflns_limit_l_max 19
_diffrn_reflns_limit_l_min -19
_diffrn_reflns_number 8514
_diffrn_reflns_point_group_measured_fraction_full 1.000
_diffrn_reflns_point_group_measured_fraction_max 0.999
_diffrn_reflns_theta_full 25.242
_diffrn_reflns_theta_max 26.384
_diffrn_reflns_theta_min 2.546
_exptl_absorpt_coefficient_mu 0.093
_exptl_absorpt_correction_T_max 0.982
_exptl_absorpt_correction_T_min 0.967
_exptl_absorpt_correction_type multi-scan
_exptl_absorpt_process_details
;
SADABS v.2.10 (Bruker,2003) was used for absorption correction.
R(int) was 0.0342 before and 0.0181 after correction.
The Ratio of minimum to maximum transmission is 0.7626.
The \l/2 correction factor is 0.0015.
;
_exptl_crystal_colour 'clear whiteish white'
_exptl_crystal_colour_lustre clear
_exptl_crystal_colour_modifier whiteish
_exptl_crystal_colour_primary white
_exptl_crystal_density_diffrn 1.357
_exptl_crystal_description block
_exptl_crystal_F_000 684
_exptl_crystal_size_max 0.5
_exptl_crystal_size_mid 0.3
_exptl_crystal_size_min 0.2
_refine_diff_density_max 0.335
_refine_diff_density_min -0.178
_refine_diff_density_rms 0.040
_refine_ls_abs_structure_details
;
 Refined as a perfect inversion twin.
;
_refine_ls_abs_structure_Flack 0.5
_refine_ls_extinction_method none
_refine_ls_goodness_of_fit_ref 1.046
_refine_ls_hydrogen_treatment constr
_refine_ls_matrix_type full
_refine_ls_number_parameters 218
_refine_ls_number_reflns 3084
_refine_ls_number_restraints 1
_refine_ls_restrained_S_all 1.046
_refine_ls_R_factor_all 0.0465
_refine_ls_R_factor_gt 0.0399
_refine_ls_shift/su_max 0.000
_refine_ls_shift/su_mean 0.000
_refine_ls_structure_factor_coef Fsqd
_refine_ls_weighting_details 'w=1/[\s^2^(Fo^2^)+(0.0713P)^2^] where P=(Fo^2^+2Fc^2^)/3'
_refine_ls_weighting_scheme calc
_refine_ls_wR_factor_gt 0.1013
_refine_ls_wR_factor_ref 0.1084
_reflns_Friedel_coverage 0.914
_reflns_Friedel_fraction_full 1.000
_reflns_Friedel_fraction_max 0.999
_reflns_number_gt 2762
_reflns_number_total 3084
_reflns_threshold_expression 'I > 2\s(I)'
_cod_data_source_file jo9b02054_si_003.cif
_cod_data_source_block 1
_cod_database_code 4034555
_shelx_shelxl_version_number 2014/7
_shelx_space_group_comment
;
The symmetry employed for this shelxl refinement is uniquely defined
by the following loop, which should always be used as a source of
symmetry information in preference to the above space-group names.
They are only intended as comments.
;
_olex2_refinement_description
;
1. Fixed Uiso
 At 1.2 times of:
  All C(H) groups, All C(H,H) groups
 At 1.5 times of:
  All C(H,H,H) groups
2.a Ternary CH refined with riding coordinates:
 C5(H5)
2.b Secondary CH2 refined with riding coordinates:
 C6(H6A,H6B), C7(H7A,H7B), C13(H13A,H13B), C19A(H19A,H19B)
2.c Aromatic/amide H refined with riding coordinates:
 C9(H9), C11(H11), C14(H14), C15(H15), C18(H18)
2.d X=CH2 refined with riding coordinates:
 C17(H17A,H17B)
2.e Idealised Me refined as rotating group:
 C16(H16A,H16B,H16C)
;
_olex2_submission_special_instructions 'No special instructions were received'

loop_
_space_group_symop_operation_xyz
'x, y, z'
'-x, y+1/2, -z'
'x+1/2, y+1/2, -z+1/2'
'-x+1/2, y, z+1/2'

loop_
_atom_site_label
_atom_site_type_symbol
_atom_site_fract_x
_atom_site_fract_y
_atom_site_fract_z
_atom_site_U_iso_or_equiv
_atom_site_adp_type
_atom_site_occupancy
_atom_site_site_symmetry_order
_atom_site_calc_flag
_atom_site_refinement_flags_posn
O1 O 0.1463(3) 0.33217(17) -0.05537(13) 0.0407(5) Uani 1 1 d .
O2 O 0.6214(2) 0.56117(18) 0.13662(12) 0.0380(5) Uani 1 1 d .
O3 O 0.1839(3) 0.74235(16) 0.07854(14) 0.0403(5) Uani 1 1 d .
N1 N 0.4125(3) 0.47514(17) 0.06062(13) 0.0260(5) Uani 1 1 d .
N2 N 0.1615(3) 0.57967(18) 0.03223(14) 0.0274(5) Uani 1 1 d .
C1 C 0.5097(3) 0.5596(2) 0.08173(15) 0.0264(6) Uani 1 1 d .
C2 C 0.3518(4) 0.5244(2) -0.08445(16) 0.0274(6) Uani 1 1 d .
C3 C 0.3627(4) 0.3961(2) 0.11566(17) 0.0297(6) Uani 1 1 d .
C4 C 0.1982(4) 0.3564(2) 0.09183(17) 0.0345(7) Uani 1 1 d .
C5 C 0.4480(4) 0.6497(2) 0.03031(18) 0.0300(6) Uani 1 1 d .
H5 H 0.5177 0.7105 0.0433 0.036 Uiso 1 1 calc R
C6 C 0.2018(4) 0.5443(3) -0.14950(17) 0.0353(6) Uani 1 1 d .
H6A H 0.1391 0.4812 -0.1596 0.042 Uiso 1 1 calc R
H6B H 0.1170 0.5915 -0.1255 0.042 Uiso 1 1 calc R
C7 C -0.0246(3) 0.5568(3) 0.05339(19) 0.0360(6) Uani 1 1 d .
H7A H -0.1053 0.6062 0.0291 0.043 Uiso 1 1 calc R
H7B H -0.0421 0.5553 0.1135 0.043 Uiso 1 1 calc R
C8 C 0.2516(4) 0.6646(2) 0.05056(17) 0.0290(6) Uani 1 1 d .
C9 C 0.1190(5) 0.2815(3) 0.1403(2) 0.0506(9) Uani 1 1 d .
H9 H 0.0093 0.2543 0.1248 0.061 Uiso 1 1 calc R
C10 C 0.1332(4) 0.4031(2) 0.01088(18) 0.0325(6) Uani 1 1 d .
C11 C 0.4521(5) 0.3613(3) 0.18664(18) 0.0442(8) Uani 1 1 d .
H11 H 0.5632 0.3868 0.2018 0.053 Uiso 1 1 calc R
C12 C 0.2657(3) 0.4943(2) 0.00057(16) 0.0255(5) Uani 1 1 d .
C13 C 0.4563(4) 0.6241(2) -0.06426(17) 0.0347(7) Uani 1 1 d .
H13A H 0.5799 0.6164 -0.0811 0.042 Uiso 1 1 calc R
H13B H 0.4055 0.6796 -0.0961 0.042 Uiso 1 1 calc R
C14 C 0.4730(4) 0.4411(3) -0.11610(18) 0.0360(7) Uani 1 1 d .
H14 H 0.4405 0.3752 -0.1024 0.043 Uiso 1 1 calc R
C15 C 0.3677(6) 0.2868(3) 0.2335(2) 0.0581(11) Uani 1 1 d .
H15 H 0.4234 0.2625 0.2814 0.070 Uiso 1 1 calc R
C16 C 0.2639(5) 0.5857(3) -0.2321(2) 0.0546(10) Uani 1 1 d .
H16A H 0.3325 0.6461 -0.2229 0.082 Uiso 1 1 calc GR
H16B H 0.1623 0.6014 -0.2663 0.082 Uiso 1 1 calc GR
H16C H 0.3366 0.5362 -0.2598 0.082 Uiso 1 1 calc GR
C17 C 0.6187(4) 0.4515(3) -0.1607(2) 0.0479(8) Uani 1 1 d .
H17A H 0.6574 0.5157 -0.1762 0.057 Uiso 1 1 calc R
H17B H 0.6834 0.3946 -0.1769 0.057 Uiso 1 1 calc R
C18 C 0.2033(6) 0.2478(3) 0.2111(2) 0.0615(11) Uani 1 1 d .
H18 H 0.1497 0.1985 0.2441 0.074 Uiso 1 1 calc R
C19A C -0.0526(4) 0.4528(3) 0.0153(2) 0.0408(7) Uani 1 1 d .
H19A H -0.1039 0.4587 -0.0402 0.049 Uiso 1 1 calc R
H19B H -0.1323 0.4128 0.0498 0.049 Uiso 1 1 calc R

loop_
_atom_site_aniso_label
_atom_site_aniso_U_11
_atom_site_aniso_U_22
_atom_site_aniso_U_33
_atom_site_aniso_U_23
_atom_site_aniso_U_13
_atom_site_aniso_U_12
O1 0.0494(12) 0.0330(12) 0.0398(11) -0.0130(10) 0.0067(9) -0.0126(10)
O2 0.0279(9) 0.0553(14) 0.0307(10) -0.0082(10) -0.0050(8) 0.0023(9)
O3 0.0435(12) 0.0245(11) 0.0528(13) -0.0063(10) -0.0069(10) 0.0075(10)
N1 0.0270(11) 0.0284(13) 0.0226(10) -0.0002(9) -0.0011(8) 0.0029(10)
N2 0.0219(11) 0.0281(12) 0.0323(11) -0.0024(9) -0.0013(9) 0.0010(8)
C1 0.0188(10) 0.0347(15) 0.0258(12) -0.0066(12) 0.0041(10) 0.0000(11)
C2 0.0301(13) 0.0287(16) 0.0234(13) 0.0015(11) -0.0023(10) -0.0049(10)
C3 0.0411(15) 0.0224(14) 0.0254(13) -0.0016(11) 0.0064(11) 0.0084(12)
C4 0.0480(17) 0.0215(14) 0.0339(14) -0.0031(12) 0.0121(13) 0.0012(13)
C5 0.0317(13) 0.0262(15) 0.0320(14) -0.0038(11) -0.0019(11) -0.0083(11)
C6 0.0417(14) 0.0318(15) 0.0322(15) 0.0016(12) -0.0080(12) -0.0014(13)
C7 0.0242(13) 0.0381(17) 0.0456(16) -0.0034(14) -0.0003(12) -0.0007(13)
C8 0.0326(13) 0.0245(14) 0.0298(14) 0.0016(11) -0.0061(11) 0.0017(11)
C9 0.073(2) 0.0275(17) 0.051(2) -0.0010(15) 0.0243(18) -0.0039(16)
C10 0.0349(15) 0.0312(15) 0.0314(14) -0.0038(12) 0.0037(12) -0.0096(12)
C11 0.065(2) 0.0416(19) 0.0260(14) -0.0019(13) 0.0022(14) 0.0201(16)
C12 0.0261(12) 0.0224(13) 0.0281(13) -0.0009(11) -0.0013(10) 0.0001(11)
C13 0.0397(15) 0.0360(17) 0.0285(14) 0.0042(12) 0.0014(12) -0.0107(13)
C14 0.0423(15) 0.0350(17) 0.0308(14) -0.0005(12) 0.0040(13) 0.0003(13)
C15 0.106(3) 0.043(2) 0.0262(15) 0.0083(15) 0.0108(19) 0.031(2)
C16 0.069(2) 0.060(2) 0.0350(17) 0.0127(15) -0.0190(16) -0.0183(18)
C17 0.0462(17) 0.047(2) 0.0504(19) 0.0005(17) 0.0092(15) 0.0067(15)
C18 0.108(3) 0.0315(19) 0.045(2) 0.0091(16) 0.033(2) 0.008(2)
C19A 0.0265(13) 0.0459(18) 0.0500(17) -0.0080(15) 0.0048(13) -0.0092(13)

loop_
_atom_type_symbol
_atom_type_description
_atom_type_scat_dispersion_real
_atom_type_scat_dispersion_imag
_atom_type_scat_source
C C 0.0033 0.0016 'International Tables Vol C Tables 4.2.6.8 and 6.1.1.4'
H H 0.0000 0.0000 'International Tables Vol C Tables 4.2.6.8 and 6.1.1.4'
O O 0.0106 0.0060 'International Tables Vol C Tables 4.2.6.8 and 6.1.1.4'
N N 0.0061 0.0033 'International Tables Vol C Tables 4.2.6.8 and 6.1.1.4'

loop_
_geom_angle_atom_site_label_1
_geom_angle_atom_site_label_2
_geom_angle_atom_site_label_3
_geom_angle
C1 N1 C3 125.8(2)
C1 N1 C12 114.5(2)
C3 N1 C12 109.5(2)
C8 N2 C7 126.9(2)
C8 N2 C12 116.8(2)
C12 N2 C7 115.4(2)
O2 C1 N1 123.9(3)
O2 C1 C5 126.0(3)
N1 C1 C5 110.0(2)
C6 C2 C12 109.2(2)
C6 C2 C13 111.0(2)
C12 C2 C13 104.0(2)
C14 C2 C6 109.4(2)
C14 C2 C12 110.8(2)
C14 C2 C13 112.4(2)
C4 C3 N1 109.9(2)
C4 C3 C11 121.6(3)
C11 C3 N1 128.4(3)
C3 C4 C10 111.4(2)
C9 C4 C3 119.5(3)
C9 C4 C10 129.0(3)
C1 C5 C8 106.3(2)
C1 C5 C13 110.2(2)
C8 C5 C13 105.9(2)
C16 C6 C2 115.2(2)
N2 C7 C19A 103.0(2)
O3 C8 N2 124.7(3)
O3 C8 C5 125.8(3)
N2 C8 C5 109.4(2)
C18 C9 C4 119.7(4)
O1 C10 C4 110.3(3)
O1 C10 C12 112.6(2)
O1 C10 C19A 112.2(2)
C4 C10 C12 101.5(2)
C4 C10 C19A 115.1(2)
C19A C10 C12 104.5(3)
C15 C11 C3 117.0(3)
N1 C12 C2 107.6(2)
N1 C12 C10 105.7(2)
N2 C12 N1 107.7(2)
N2 C12 C2 109.1(2)
N2 C12 C10 102.6(2)
C2 C12 C10 123.4(2)
C5 C13 C2 111.4(2)
C17 C14 C2 127.2(3)
C18 C15 C11 122.0(3)
C9 C18 C15 120.3(3)
C7 C19A C10 106.2(2)

loop_
_geom_bond_atom_site_label_1
_geom_bond_atom_site_label_2
_geom_bond_distance
O1 C10 1.418(3)
O2 C1 1.213(3)
O3 C8 1.229(4)
N1 C1 1.374(4)
N1 C3 1.416(4)
N1 C12 1.482(3)
N2 C7 1.466(3)
N2 C8 1.342(4)
N2 C12 1.462(3)
C1 C5 1.519(4)
C2 C6 1.554(4)
C2 C12 1.557(4)
C2 C13 1.565(4)
C2 C14 1.514(4)
C3 C4 1.392(4)
C3 C11 1.396(4)
C4 C9 1.390(4)
C4 C10 1.515(4)
C5 C8 1.520(4)
C5 C13 1.551(4)
C6 C16 1.504(4)
C7 C19A 1.517(5)
C9 C18 1.370(6)
C10 C12 1.569(4)
C10 C19A 1.541(4)
C11 C15 1.389(5)
C14 C17 1.311(4)
C15 C18 1.382(6)
